data_4310760
loop_
_publ_author_name
'Lan-Chang Liang'
'Mei-Hui Huang'
'Chen-Hsiung Hung'

_publ_section_title
;
 Aluminum Complexes Incorporating Bidentate Amido Phosphine Ligands
;
_journal_name_full 'Inorganic Chemistry'
_journal_page_first 2166
_journal_page_last 2174
_journal_paper_doi 10.1021/ic035373q
_journal_volume 43
_journal_year 2004
_chemical_formula_sum 'C26 H24 N P'
_chemical_formula_weight 381.43
_chemical_name_systematic
; 
 ? 
;
_space_group_IT_number 14
_symmetry_cell_setting monoclinic
_symmetry_space_group_name_Hall '-P 2ybc'
_symmetry_space_group_name_H-M 'P 1 21/c 1'
_atom_sites_solution_hydrogens geom
_atom_sites_solution_primary direct
_atom_sites_solution_secondary difmap
_audit_creation_method SHELXL-97
_cell_angle_alpha 90.00
_cell_angle_beta 95.384(2)
_cell_angle_gamma 90.00
_cell_formula_units_Z 8
_cell_length_a 14.7253(9)
_cell_length_b 16.8991(11)
_cell_length_c 16.5500(11)
_cell_measurement_temperature 293(2)
_cell_volume 4100.2(5)
_computing_cell_refinement 'Bruker SMART'
_computing_data_collection 'Bruker SMART'
_computing_data_reduction 'Bruker SHELXTL'
_computing_molecular_graphics 'Bruker SHELXTL'
_computing_publication_material 'Bruker SHELXTL'
_computing_structure_refinement 'SHELXL-97 (Sheldrick, 1997)'
_computing_structure_solution 'SHELXS-97 (Sheldrick, 1990)'
_diffrn_ambient_temperature 293(2)
_diffrn_measured_fraction_theta_full 0.991
_diffrn_measured_fraction_theta_max 0.991
_diffrn_measurement_device_type 'CCD area detector'
_diffrn_measurement_method 'phi and omega scans'
_diffrn_radiation_monochromator graphite
_diffrn_radiation_source 'fine-focus sealed tube'
_diffrn_radiation_type MoK\a
_diffrn_radiation_wavelength 0.71073
_diffrn_reflns_av_R_equivalents 0.0655
_diffrn_reflns_av_sigmaI/netI 0.1531
_diffrn_reflns_limit_h_max 19
_diffrn_reflns_limit_h_min -14
_diffrn_reflns_limit_k_max 21
_diffrn_reflns_limit_k_min -21
_diffrn_reflns_limit_l_max 21
_diffrn_reflns_limit_l_min -21
_diffrn_reflns_number 25775
_diffrn_reflns_theta_full 27.54
_diffrn_reflns_theta_max 27.54
_diffrn_reflns_theta_min 1.39
_exptl_absorpt_coefficient_mu 0.145
_exptl_absorpt_correction_type none
_exptl_crystal_density_diffrn 1.236
_exptl_crystal_density_method 'not measured'
_exptl_crystal_F_000 1616
_refine_diff_density_max 0.266
_refine_diff_density_min -0.382
_refine_diff_density_rms 0.057
_refine_ls_extinction_method none
_refine_ls_goodness_of_fit_ref 0.724
_refine_ls_hydrogen_treatment mixed
_refine_ls_matrix_type full
_refine_ls_number_parameters 517
_refine_ls_number_reflns 9367
_refine_ls_number_restraints 0
_refine_ls_restrained_S_all 0.724
_refine_ls_R_factor_all 0.1206
_refine_ls_R_factor_gt 0.0433
_refine_ls_shift/su_max 0.118
_refine_ls_shift/su_mean 0.002
_refine_ls_structure_factor_coef Fsqd
_refine_ls_weighting_details 'calc w=1/[\s^2^(Fo^2^)+(0.0461P)^2^+0.0000P] where P=(Fo^2^+2Fc^2^)/3'
_refine_ls_weighting_scheme calc
_refine_ls_wR_factor_gt 0.0848
_refine_ls_wR_factor_ref 0.1200
_reflns_number_gt 3792
_reflns_number_total 9367
_reflns_threshold_expression >2sigma(I)
_cod_data_source_file ic035373qsi20031127_125053_1.cif
_cod_data_source_block H[Me_NP]
_cod_depositor_comments
;
The following automatic conversions were performed:
'_symmetry_cell_setting' value 'Monoclinic' changed to 'monoclinic'
according to '/home/saulius/struct/CIF-dictionaries/cif_core.dic'
dictionary named 'cif_core.dic' version 2.4.1 from 2010-06-29.

Automatic conversion script
Id: cif_fix_enum 1527 2010-12-29 10:47:43Z saulius 
;
_cod_database_code 4310760

loop_
_symmetry_equiv_pos_as_xyz
'x, y, z'
'-x, y+1/2, -z+1/2'
'-x, -y, -z'
'x, -y-1/2, z-1/2'

loop_
_atom_site_label
_atom_site_type_symbol
_atom_site_fract_x
_atom_site_fract_y
_atom_site_fract_z
_atom_site_U_iso_or_equiv
_atom_site_adp_type
_atom_site_occupancy
_atom_site_symmetry_multiplicity
_atom_site_calc_flag
_atom_site_refinement_flags
_atom_site_disorder_assembly
_atom_site_disorder_group
C1 C 0.0122(2) 0.32808(17) 0.98178(17) 0.0500(8) Uani 1 1 d . . .
H1A H -0.0441 0.2992 0.9799 0.075 Uiso 1 1 calc R . .
H1B H 0.0624 0.2926 0.9947 0.075 Uiso 1 1 calc R . .
H1C H 0.0180 0.3521 0.9299 0.075 Uiso 1 1 calc R . .
C2 C 0.01291(18) 0.39114(16) 1.04559(16) 0.0354(7) Uani 1 1 d . . .
C3 C -0.06056(19) 0.39962(17) 1.09202(18) 0.0419(7) Uani 1 1 d . . .
H3 H -0.1112 0.3670 1.0821 0.050 Uiso 1 1 calc R . .
C4 C -0.0591(2) 0.45546(18) 1.15220(17) 0.0436(8) Uani 1 1 d . . .
H4 H -0.1081 0.4595 1.1836 0.052 Uiso 1 1 calc R . .
C5 C 0.01400(19) 0.50546(17) 1.16637(17) 0.0419(8) Uani 1 1 d . . .
H5 H 0.0139 0.5434 1.2071 0.050 Uiso 1 1 calc R . .
C6 C 0.08856(18) 0.50022(17) 1.12052(17) 0.0371(7) Uani 1 1 d . . .
C7 C 0.16703(19) 0.55730(18) 1.13577(19) 0.0534(9) Uani 1 1 d . . .
H7A H 0.2169 0.5314 1.1667 0.080 Uiso 1 1 calc R . .
H7B H 0.1479 0.6022 1.1655 0.080 Uiso 1 1 calc R . .
H7C H 0.1863 0.5747 1.0848 0.080 Uiso 1 1 calc R . .
C8 C 0.08710(18) 0.44255(17) 1.06080(16) 0.0343(7) Uani 1 1 d . . .
C9 C 0.24640(18) 0.40236(15) 1.04533(16) 0.0309(6) Uani 1 1 d . . .
C10 C 0.25672(19) 0.37395(15) 1.12500(17) 0.0370(7) Uani 1 1 d . . .
H10 H 0.2074 0.3757 1.1562 0.044 Uiso 1 1 calc R . .
C11 C 0.33882(19) 0.34337(15) 1.15813(16) 0.0369(7) Uani 1 1 d . . .
H11 H 0.3442 0.3243 1.2111 0.044 Uiso 1 1 calc R . .
C12 C 0.41291(18) 0.34094(15) 1.11315(16) 0.0359(7) Uani 1 1 d . . .
H12 H 0.4687 0.3215 1.1357 0.043 Uiso 1 1 calc R . .
C13 C 0.40301(19) 0.36785(15) 1.03398(16) 0.0335(7) Uani 1 1 d . . .
H13 H 0.4529 0.3653 1.0035 0.040 Uiso 1 1 calc R . .
C14 C 0.32145(17) 0.39865(14) 0.99801(15) 0.0272(6) Uani 1 1 d . . .
C15 C 0.31285(17) 0.53481(15) 0.89287(16) 0.0291(6) Uani 1 1 d . . .
C16 C 0.33533(18) 0.57789(16) 0.96351(16) 0.0356(7) Uani 1 1 d . . .
H16 H 0.3478 0.5515 1.0126 0.043 Uiso 1 1 calc R . .
C17 C 0.33922(19) 0.65963(17) 0.96135(18) 0.0434(8) Uani 1 1 d . . .
H17 H 0.3547 0.6879 1.0089 0.052 Uiso 1 1 calc R . .
C18 C 0.32028(19) 0.69951(17) 0.88888(19) 0.0446(8) Uani 1 1 d . . .
H18 H 0.3222 0.7545 0.8876 0.054 Uiso 1 1 calc R . .
C19 C 0.29861(19) 0.65761(17) 0.81889(19) 0.0431(8) Uani 1 1 d . . .
H19 H 0.2868 0.6843 0.7699 0.052 Uiso 1 1 calc R . .
C20 C 0.29421(17) 0.57603(17) 0.82058(16) 0.0361(7) Uani 1 1 d . . .
H20 H 0.2786 0.5483 0.7727 0.043 Uiso 1 1 calc R . .
C21 C 0.41438(18) 0.39837(15) 0.85552(15) 0.0309(6) Uani 1 1 d . . .
C22 C 0.48797(18) 0.44874(16) 0.85301(14) 0.0325(7) Uani 1 1 d . . .
H22 H 0.4819 0.5016 0.8673 0.039 Uiso 1 1 calc R . .
C23 C 0.57039(19) 0.42239(18) 0.82970(16) 0.0401(7) Uani 1 1 d . . .
H23 H 0.6186 0.4577 0.8277 0.048 Uiso 1 1 calc R . .
C24 C 0.5816(2) 0.34393(18) 0.80940(16) 0.0455(8) Uani 1 1 d . . .
H24 H 0.6375 0.3260 0.7947 0.055 Uiso 1 1 calc R . .
C25 C 0.5098(2) 0.29312(18) 0.81116(17) 0.0499(9) Uani 1 1 d . . .
H25 H 0.5169 0.2402 0.7976 0.060 Uiso 1 1 calc R . .
C26 C 0.4266(2) 0.31953(17) 0.83292(17) 0.0455(8) Uani 1 1 d . . .
H26 H 0.3779 0.2844 0.8325 0.055 Uiso 1 1 calc R . .
C27 C 0.33206(18) -0.07200(17) -0.11181(16) 0.0449(8) Uani 1 1 d . . .
H27A H 0.3432 -0.0920 -0.1643 0.067 Uiso 1 1 calc R . .
H27B H 0.3249 -0.0156 -0.1146 0.067 Uiso 1 1 calc R . .
H27C H 0.2775 -0.0955 -0.0951 0.067 Uiso 1 1 calc R . .
C28 C 0.41104(18) -0.09219(15) -0.05162(16) 0.0327(7) Uani 1 1 d . . .
C29 C 0.48613(19) -0.13342(15) -0.07507(17) 0.0366(7) Uani 1 1 d . . .
H29 H 0.4865 -0.1498 -0.1287 0.044 Uiso 1 1 calc R . .
C30 C 0.55968(19) -0.15027(15) -0.02034(18) 0.0389(7) Uani 1 1 d . . .
H30 H 0.6093 -0.1779 -0.0370 0.047 Uiso 1 1 calc R . .
C31 C 0.55968(19) -0.12606(15) 0.05943(17) 0.0383(7) Uani 1 1 d . . .
H31 H 0.6101 -0.1369 0.0960 0.046 Uiso 1 1 calc R . .
C32 C 0.48579(19) -0.08584(15) 0.08603(16) 0.0333(7) Uani 1 1 d . . .
C33 C 0.4852(2) -0.05994(17) 0.17297(16) 0.0473(8) Uani 1 1 d . . .
H33A H 0.5417 -0.0750 0.2028 0.071 Uiso 1 1 calc R . .
H33B H 0.4354 -0.0848 0.1965 0.071 Uiso 1 1 calc R . .
H33C H 0.4783 -0.0035 0.1751 0.071 Uiso 1 1 calc R . .
C34 C 0.41211(17) -0.06944(14) 0.02957(16) 0.0294(6) Uani 1 1 d . . .
C35 C 0.25981(17) -0.06334(15) 0.08117(14) 0.0268(6) Uani 1 1 d . . .
C36 C 0.25399(18) -0.14585(15) 0.08462(15) 0.0327(7) Uani 1 1 d . . .
H36 H 0.3020 -0.1766 0.0697 0.039 Uiso 1 1 calc R . .
C37 C 0.17822(19) -0.18171(16) 0.10983(16) 0.0386(7) Uani 1 1 d . . .
H37 H 0.1753 -0.2366 0.1117 0.046 Uiso 1 1 calc R . .
C38 C 0.10609(19) -0.13744(16) 0.13248(17) 0.0414(8) Uani 1 1 d . . .
H38 H 0.0549 -0.1621 0.1498 0.050 Uiso 1 1 calc R . .
C39 C 0.11102(18) -0.05565(16) 0.12900(15) 0.0334(7) Uani 1 1 d . . .
H39 H 0.0624 -0.0259 0.1444 0.040 Uiso 1 1 calc R . .
C40 C 0.18597(17) -0.01668(14) 0.10336(14) 0.0260(6) Uani 1 1 d . . .
C41 C 0.09069(17) 0.12785(14) 0.13409(15) 0.0273(6) Uani 1 1 d . . .
C42 C 0.00921(19) 0.12799(16) 0.08421(17) 0.0388(7) Uani 1 1 d . . .
H42 H 0.0072 0.1048 0.0331 0.047 Uiso 1 1 calc R . .
C43 C -0.06894(19) 0.16197(17) 0.10912(18) 0.0427(8) Uani 1 1 d . . .
H43 H -0.1229 0.1610 0.0751 0.051 Uiso 1 1 calc R . .
C44 C -0.0670(2) 0.19727(16) 0.18423(18) 0.0416(8) Uani 1 1 d . . .
H44 H -0.1192 0.2208 0.2008 0.050 Uiso 1 1 calc R . .
C45 C 0.0127(2) 0.19744(16) 0.23446(18) 0.0449(8) Uani 1 1 d . . .
H45 H 0.0141 0.2208 0.2854 0.054 Uiso 1 1 calc R . .
C46 C 0.09142(19) 0.16306(15) 0.20993(16) 0.0373(7) Uani 1 1 d . . .
H46 H 0.1449 0.1637 0.2446 0.045 Uiso 1 1 calc R . .
C47 C 0.18441(17) 0.11328(15) -0.00571(15) 0.0280(6) Uani 1 1 d . . .
C48 C 0.20474(17) 0.18989(16) -0.02926(17) 0.0354(7) Uani 1 1 d . . .
H48 H 0.2258 0.2267 0.0099 0.042 Uiso 1 1 calc R . .
C49 C 0.19420(18) 0.21204(18) -0.10964(18) 0.0430(8) Uani 1 1 d . . .
H49 H 0.2073 0.2637 -0.1241 0.052 Uiso 1 1 calc R . .
C50 C 0.16435(19) 0.15830(18) -0.16878(17) 0.0434(8) Uani 1 1 d . . .
H50 H 0.1573 0.1735 -0.2230 0.052 Uiso 1 1 calc R . .
C51 C 0.14494(19) 0.08174(18) -0.14692(17) 0.0436(8) Uani 1 1 d . . .
H51 H 0.1253 0.0450 -0.1867 0.052 Uiso 1 1 calc R . .
C52 C 0.15455(18) 0.05934(16) -0.06603(16) 0.0345(7) Uani 1 1 d . . .
H52 H 0.1409 0.0077 -0.0519 0.041 Uiso 1 1 calc R . .
H1N H 0.1560(19) 0.4440(17) 0.9644(17) 0.054(10) Uiso 1 1 d . . .
H2N H 0.3456(19) 0.0167(16) 0.0621(17) 0.045(10) Uiso 1 1 d . . .
N1 N 0.16448(16) 0.43550(15) 1.01437(15) 0.0393(6) Uani 1 1 d . . .
N2 N 0.33544(16) -0.02711(15) 0.05431(15) 0.0341(6) Uani 1 1 d . . .
P1 P 0.30464(5) 0.42664(4) 0.89048(4) 0.03092(19) Uani 1 1 d . . .
P2 P 0.19937(5) 0.09078(4) 0.10319(4) 0.02901(18) Uani 1 1 d . . .

loop_
_atom_site_aniso_label
_atom_site_aniso_U_11
_atom_site_aniso_U_22
_atom_site_aniso_U_33
_atom_site_aniso_U_23
_atom_site_aniso_U_13
_atom_site_aniso_U_12
C1 0.050(2) 0.0473(19) 0.053(2) 0.0048(16) 0.0059(16) 0.0019(16)
C2 0.0295(17) 0.0393(17) 0.0370(17) 0.0102(14) 0.0016(13) 0.0053(14)
C3 0.0287(17) 0.0484(19) 0.049(2) 0.0125(16) 0.0061(14) -0.0028(15)
C4 0.0287(18) 0.063(2) 0.0398(18) 0.0128(17) 0.0075(14) 0.0057(16)
C5 0.0362(19) 0.0518(19) 0.0387(18) 0.0047(15) 0.0087(14) 0.0108(16)
C6 0.0282(17) 0.0459(18) 0.0374(17) 0.0072(15) 0.0041(13) 0.0036(14)
C7 0.040(2) 0.059(2) 0.061(2) -0.0043(17) 0.0099(16) -0.0041(17)
C8 0.0259(16) 0.0466(17) 0.0307(16) 0.0126(14) 0.0049(12) 0.0063(14)
C9 0.0271(16) 0.0337(15) 0.0323(16) 0.0066(13) 0.0051(12) 0.0008(13)
C10 0.0332(18) 0.0430(17) 0.0366(17) 0.0078(14) 0.0132(13) 0.0046(14)
C11 0.0409(19) 0.0390(17) 0.0311(17) 0.0081(13) 0.0045(14) 0.0031(15)
C12 0.0319(18) 0.0380(17) 0.0375(18) 0.0012(14) 0.0015(14) 0.0065(14)
C13 0.0332(17) 0.0340(16) 0.0346(17) -0.0020(13) 0.0101(13) 0.0000(13)
C14 0.0251(15) 0.0278(14) 0.0293(15) -0.0013(12) 0.0049(12) -0.0020(12)
C15 0.0214(15) 0.0360(15) 0.0302(15) 0.0006(13) 0.0036(12) -0.0013(13)
C16 0.0377(17) 0.0366(17) 0.0326(17) 0.0024(13) 0.0036(13) -0.0003(14)
C17 0.048(2) 0.0358(18) 0.046(2) -0.0053(15) 0.0011(15) -0.0003(15)
C18 0.041(2) 0.0288(16) 0.064(2) 0.0081(17) 0.0034(16) 0.0021(15)
C19 0.0393(19) 0.0435(19) 0.047(2) 0.0166(16) 0.0048(15) 0.0011(15)
C20 0.0308(17) 0.0469(18) 0.0310(16) 0.0028(14) 0.0047(12) -0.0012(14)
C21 0.0342(16) 0.0371(16) 0.0220(15) -0.0034(13) 0.0058(12) -0.0038(14)
C22 0.0345(17) 0.0362(16) 0.0271(15) 0.0010(13) 0.0037(13) -0.0024(14)
C23 0.0323(18) 0.053(2) 0.0356(17) 0.0046(15) 0.0071(13) -0.0011(15)
C24 0.044(2) 0.060(2) 0.0351(18) 0.0073(16) 0.0131(15) 0.0124(18)
C25 0.062(2) 0.0399(18) 0.051(2) -0.0047(16) 0.0232(18) 0.0056(18)
C26 0.051(2) 0.0405(17) 0.047(2) -0.0057(15) 0.0189(16) -0.0090(16)
C27 0.0363(18) 0.055(2) 0.0431(19) -0.0119(16) 0.0042(14) 0.0031(16)
C28 0.0291(16) 0.0303(15) 0.0396(17) -0.0033(13) 0.0074(13) -0.0015(13)
C29 0.0345(18) 0.0370(16) 0.0399(18) -0.0095(14) 0.0117(14) -0.0014(14)
C30 0.0331(18) 0.0305(16) 0.055(2) -0.0056(15) 0.0135(15) 0.0031(14)
C31 0.0364(18) 0.0352(16) 0.0436(19) 0.0045(14) 0.0050(14) 0.0069(14)
C32 0.0376(18) 0.0272(15) 0.0363(17) 0.0037(13) 0.0099(13) 0.0016(14)
C33 0.055(2) 0.0496(19) 0.0379(19) 0.0053(15) 0.0051(15) 0.0097(16)
C34 0.0273(16) 0.0241(14) 0.0383(17) -0.0007(13) 0.0108(13) 0.0016(12)
C35 0.0273(16) 0.0311(15) 0.0224(14) 0.0026(12) 0.0032(11) -0.0004(13)
C36 0.0331(17) 0.0305(15) 0.0346(17) -0.0010(13) 0.0046(13) 0.0021(13)
C37 0.0370(19) 0.0300(15) 0.0484(19) 0.0057(14) 0.0024(15) -0.0011(14)
C38 0.0357(19) 0.0412(18) 0.048(2) 0.0103(15) 0.0097(15) -0.0103(15)
C39 0.0306(17) 0.0413(17) 0.0290(16) 0.0011(13) 0.0077(12) 0.0028(14)
C40 0.0249(15) 0.0308(14) 0.0225(14) -0.0010(12) 0.0027(11) -0.0009(12)
C41 0.0289(16) 0.0274(14) 0.0263(15) -0.0010(12) 0.0061(12) 0.0007(12)
C42 0.0349(18) 0.0486(18) 0.0337(17) -0.0032(14) 0.0081(14) -0.0006(15)
C43 0.0287(18) 0.055(2) 0.045(2) 0.0069(16) 0.0067(14) 0.0025(15)
C44 0.0384(19) 0.0397(17) 0.049(2) 0.0040(15) 0.0169(16) 0.0098(15)
C45 0.049(2) 0.0426(18) 0.046(2) -0.0134(15) 0.0163(16) 0.0032(16)
C46 0.0391(19) 0.0384(17) 0.0345(17) -0.0055(14) 0.0037(14) -0.0002(14)
C47 0.0245(15) 0.0298(15) 0.0310(16) 0.0017(12) 0.0089(12) 0.0032(12)
C48 0.0305(17) 0.0344(16) 0.0423(18) -0.0012(14) 0.0089(13) 0.0012(13)
C49 0.0383(19) 0.0433(18) 0.050(2) 0.0142(16) 0.0166(15) 0.0055(15)
C50 0.045(2) 0.058(2) 0.0289(17) 0.0091(16) 0.0137(14) 0.0182(17)
C51 0.048(2) 0.051(2) 0.0321(18) -0.0080(15) 0.0056(14) 0.0136(16)
C52 0.0401(18) 0.0325(16) 0.0313(17) -0.0023(13) 0.0058(13) 0.0012(14)
N1 0.0286(14) 0.0600(17) 0.0304(15) 0.0127(13) 0.0082(11) 0.0061(12)
N2 0.0322(15) 0.0247(14) 0.0476(16) -0.0032(12) 0.0148(12) -0.0019(12)
P1 0.0302(4) 0.0344(4) 0.0288(4) -0.0005(3) 0.0060(3) -0.0048(4)
P2 0.0285(4) 0.0312(4) 0.0276(4) -0.0032(3) 0.0043(3) -0.0004(3)

loop_
_atom_type_symbol
_atom_type_description
_atom_type_scat_dispersion_real
_atom_type_scat_dispersion_imag
_atom_type_scat_source
C C 0.0033 0.0016 'International Tables Vol C Tables 4.2.6.8 and 6.1.1.4'
H H 0.0000 0.0000 'International Tables Vol C Tables 4.2.6.8 and 6.1.1.4'
N N 0.0061 0.0033 'International Tables Vol C Tables 4.2.6.8 and 6.1.1.4'
P P 0.1023 0.0942 'International Tables Vol C Tables 4.2.6.8 and 6.1.1.4'

loop_
_geom_angle_atom_site_label_1
_geom_angle_atom_site_label_2
_geom_angle_atom_site_label_3
_geom_angle
_geom_angle_site_symmetry_1
_geom_angle_site_symmetry_3
_geom_angle_publ_flag
C3 C2 C8 118.1(3) . . ?
C3 C2 C1 120.5(3) . . ?
C8 C2 C1 121.4(2) . . ?
C4 C3 C2 120.8(3) . . ?
C3 C4 C5 120.5(3) . . ?
C4 C5 C6 120.9(3) . . ?
C8 C6 C5 118.2(3) . . ?
C8 C6 C7 121.9(2) . . ?
C5 C6 C7 119.9(3) . . ?
C6 C8 C2 121.6(2) . . ?
C6 C8 N1 118.6(3) . . ?
C2 C8 N1 119.8(3) . . ?
N1 C9 C10 120.1(2) . . ?
N1 C9 C14 120.8(2) . . ?
C10 C9 C14 119.0(2) . . ?
C11 C10 C9 121.1(2) . . ?
C12 C11 C10 120.3(3) . . ?
C11 C12 C13 119.0(3) . . ?
C12 C13 C14 122.6(2) . . ?
C13 C14 C9 117.9(2) . . ?
C13 C14 P1 122.96(19) . . ?
C9 C14 P1 118.9(2) . . ?
C20 C15 C16 118.3(2) . . ?
C20 C15 P1 118.3(2) . . ?
C16 C15 P1 123.4(2) . . ?
C17 C16 C15 120.6(3) . . ?
C18 C17 C16 120.3(3) . . ?
C19 C18 C17 119.6(3) . . ?
C18 C19 C20 120.5(3) . . ?
C19 C20 C15 120.8(3) . . ?
C22 C21 C26 117.2(2) . . ?
C22 C21 P1 124.5(2) . . ?
C26 C21 P1 118.2(2) . . ?
C21 C22 C23 121.5(3) . . ?
C24 C23 C22 120.4(3) . . ?
C25 C24 C23 119.2(3) . . ?
C24 C25 C26 120.7(3) . . ?
C25 C26 C21 121.0(3) . . ?
C29 C28 C34 117.9(3) . . ?
C29 C28 C27 121.1(2) . . ?
C34 C28 C27 121.0(2) . . ?
C30 C29 C28 121.1(3) . . ?
C29 C30 C31 119.8(3) . . ?
C30 C31 C32 121.2(3) . . ?
C31 C32 C34 118.0(2) . . ?
C31 C32 C33 121.3(3) . . ?
C34 C32 C33 120.7(2) . . ?
C32 C34 C28 121.9(2) . . ?
C32 C34 N2 119.6(2) . . ?
C28 C34 N2 118.4(2) . . ?
N2 C35 C36 120.6(2) . . ?
N2 C35 C40 119.9(2) . . ?
C36 C35 C40 119.5(2) . . ?
C37 C36 C35 120.6(3) . . ?
C36 C37 C38 120.9(3) . . ?
C37 C38 C39 119.0(3) . . ?
C40 C39 C38 122.2(3) . . ?
C39 C40 C35 117.8(2) . . ?
C39 C40 P2 124.21(19) . . ?
C35 C40 P2 117.80(18) . . ?
C46 C41 C42 118.0(2) . . ?
C46 C41 P2 117.7(2) . . ?
C42 C41 P2 124.1(2) . . ?
C43 C42 C41 121.3(3) . . ?
C44 C43 C42 120.1(3) . . ?
C45 C44 C43 119.5(3) . . ?
C44 C45 C46 120.7(3) . . ?
C41 C46 C45 120.5(3) . . ?
C52 C47 C48 118.0(2) . . ?
C52 C47 P2 124.70(19) . . ?
C48 C47 P2 117.3(2) . . ?
C49 C48 C47 121.0(3) . . ?
C50 C49 C48 120.5(3) . . ?
C49 C50 C51 119.5(3) . . ?
C50 C51 C52 120.3(3) . . ?
C51 C52 C47 120.7(3) . . ?
C9 N1 C8 122.9(2) . . ?
C35 N2 C34 123.6(2) . . ?
C21 P1 C15 102.05(12) . . ?
C21 P1 C14 101.33(11) . . ?
C15 P1 C14 103.50(12) . . ?
C40 P2 C47 101.80(11) . . ?
C40 P2 C41 103.99(11) . . ?
C47 P2 C41 100.11(11) . . ?

loop_
_geom_bond_atom_site_label_1
_geom_bond_atom_site_label_2
_geom_bond_distance
_geom_bond_site_symmetry_2
_geom_bond_publ_flag
C1 C2 1.500(4) . ?
C2 C3 1.392(3) . ?
C2 C8 1.400(4) . ?
C3 C4 1.371(4) . ?
C4 C5 1.371(4) . ?
C5 C6 1.395(3) . ?
C6 C8 1.387(4) . ?
C6 C7 1.508(4) . ?
C8 N1 1.438(3) . ?
C9 N1 1.384(3) . ?
C9 C10 1.398(3) . ?
C9 C14 1.415(3) . ?
C10 C11 1.380(4) . ?
C11 C12 1.378(3) . ?
C12 C13 1.382(3) . ?
C13 C14 1.391(3) . ?
C14 P1 1.836(3) . ?
C15 C20 1.389(3) . ?
C15 C16 1.391(3) . ?
C15 P1 1.832(3) . ?
C16 C17 1.383(4) . ?
C17 C18 1.381(4) . ?
C18 C19 1.370(4) . ?
C19 C20 1.381(4) . ?
C21 C22 1.382(3) . ?
C21 C26 1.400(3) . ?
C21 P1 1.830(3) . ?
C22 C23 1.381(3) . ?
C23 C24 1.381(4) . ?
C24 C25 1.365(4) . ?
C25 C26 1.384(4) . ?
C27 C28 1.498(4) . ?
C28 C29 1.392(3) . ?
C28 C34 1.396(3) . ?
C29 C30 1.375(4) . ?
C30 C31 1.382(4) . ?
C31 C32 1.389(3) . ?
C32 C34 1.392(4) . ?
C32 C33 1.505(3) . ?
C34 N2 1.428(3) . ?
C35 N2 1.381(3) . ?
C35 C36 1.398(3) . ?
C35 C40 1.419(3) . ?
C36 C37 1.369(3) . ?
C37 C38 1.379(3) . ?
C38 C39 1.386(3) . ?
C39 C40 1.385(3) . ?
C40 P2 1.827(2) . ?
C41 C46 1.388(3) . ?
C41 C42 1.391(4) . ?
C41 P2 1.835(3) . ?
C42 C43 1.383(3) . ?
C43 C44 1.377(4) . ?
C44 C45 1.373(4) . ?
C45 C46 1.391(3) . ?
C47 C52 1.392(3) . ?
C47 C48 1.393(3) . ?
C47 P2 1.835(3) . ?
C48 C49 1.377(4) . ?
C49 C50 1.377(4) . ?
C50 C51 1.381(4) . ?
C51 C52 1.386(3) . ?

loop_
_cod_related_entry_id
_cod_related_entry_database
_cod_related_entry_code
1 ChemSpider 24773054
